data_2218042
loop_
_publ_author_name
'Theodoro, Jahyr E.'
'Santos, Djalma'
'P\'erez, Hiram'
'Silva, Maria F\'atima das Gra\,cas Fernandes da'
'Ellena, J.'

_publ_section_title
;
 8-Hydroxy-5,6,7-trimethoxy-2-phenyl-4<i>H</i>-chromen-4-one
;
_journal_coeditor_code BG2176
_journal_issue 5
_journal_name_full 'Acta Crystallographica Section E'
_journal_page_first o899
_journal_paper_doi 10.1107/S1600536808010696
_journal_volume 64
_journal_year 2008
_chemical_formula_iupac 'C18 H16 O6'
_chemical_formula_moiety 'C18 H16 O6'
_chemical_formula_sum 'C18 H16 O6'
_chemical_formula_weight 328.32
_chemical_name_systematic
;
8-Hydroxy-5,6,7-trimethoxy-2-phenyl-4H-chromen-4-one
;
_space_group_IT_number 2
_symmetry_cell_setting triclinic
_symmetry_space_group_name_Hall '-P 1'
_symmetry_space_group_name_H-M 'P -1'
_audit_creation_method 'WinGX routine CIF_UPDATE'
_cell_angle_alpha 79.545(2)
_cell_angle_beta 71.5640(10)
_cell_angle_gamma 86.925(2)
_cell_formula_units_Z 2
_cell_length_a 8.4536(2)
_cell_length_b 9.0878(2)
_cell_length_c 10.7832(3)
_cell_measurement_reflns_used 20513
_cell_measurement_temperature 294
_cell_measurement_theta_max 26.3729
_cell_measurement_theta_min 2.91
_cell_volume 772.85(3)
_computing_data_collection 'COLLECT (Enraf--Nonius, 2000)'
_computing_data_reduction 'DENZO and SCALEPACK (Otwinowski & Minor, 1997)'
_computing_molecular_graphics 'ORTEP-3 for Windows (Farrugia, 1997)'
_computing_publication_material 'WinGX (Farrugia, 1999)'
_computing_structure_refinement 'SHELXL97 (Sheldrick, 2008)'
_computing_structure_solution 'SHELXS97 (Sheldrick, 2008)'
_diffrn_measured_fraction_theta_full 0.996
_diffrn_measured_fraction_theta_max 0.996
_diffrn_measurement_device '95mm CCD camera on \k-goniostat'
_diffrn_measurement_device_type KappaCCD
_diffrn_measurement_method '\f scans and \w scans winth \k offsets'
_diffrn_radiation_type MoK\a
_diffrn_radiation_wavelength 0.71073
_diffrn_reflns_av_R_equivalents 0.0486
_diffrn_reflns_limit_h_max 10
_diffrn_reflns_limit_h_min -10
_diffrn_reflns_limit_k_max 11
_diffrn_reflns_limit_k_min -11
_diffrn_reflns_limit_l_max 13
_diffrn_reflns_limit_l_min -13
_diffrn_reflns_number 20499
_diffrn_reflns_theta_full 26.37
_diffrn_reflns_theta_max 26.37
_diffrn_reflns_theta_min 3.3
_diffrn_standards_decay_% 0
_exptl_absorpt_coefficient_mu 0.107
_exptl_absorpt_correction_type none
_exptl_crystal_colour Yellow
_exptl_crystal_density_diffrn 1.411
_exptl_crystal_density_method 'not measured'
_exptl_crystal_description prism
_exptl_crystal_F_000 344
_exptl_crystal_size_max 0.22
_exptl_crystal_size_mid 0.19
_exptl_crystal_size_min 0.11
_refine_diff_density_max 0.246
_refine_diff_density_min -0.241
_refine_ls_extinction_coef 0.043(11)
_refine_ls_extinction_expression Fc^*^=kFc[1+0.001xFc^2^\l^3^/sin(2\q)]^-1/4^
_refine_ls_extinction_method 'SHELXL97 (Sheldrick, 2008)'
_refine_ls_goodness_of_fit_ref 1.067
_refine_ls_hydrogen_treatment constr
_refine_ls_matrix_type full
_refine_ls_number_parameters 218
_refine_ls_number_reflns 3153
_refine_ls_number_restraints 0
_refine_ls_restrained_S_all 1.067
_refine_ls_R_factor_gt 0.042
_refine_ls_shift/su_max 0
_refine_ls_structure_factor_coef Fsqd
_refine_ls_weighting_details 'calc w=1/[\s^2^(Fo^2^)+(0.0678P)^2^+0.1467P] where P=(Fo^2^+2Fc^2^)/3'
_refine_ls_weighting_scheme calc
_refine_ls_wR_factor_ref 0.1235
_reflns_number_gt 2512
_reflns_number_total 3153
_reflns_threshold_expression I>2\s(I)
_cod_data_source_file bg2176.cif
_cod_data_source_block I
_cod_database_code 2218042
_cod_database_fobs_code 2218042

loop_
_symmetry_equiv_pos_as_xyz
'x, y, z'
'-x, -y, -z'

loop_
_atom_site_type_symbol
_atom_site_label
_atom_site_fract_x
_atom_site_fract_y
_atom_site_fract_z
_atom_site_U_iso_or_equiv
_atom_site_adp_type
_atom_site_calc_flag
_atom_site_refinement_flags
_atom_site_occupancy
O O1 0.40508(11) 0.55938(11) 0.19334(9) 0.0343(3) Uani d . 1
O O2 0.05483(13) 0.68927(14) 0.00920(12) 0.0550(3) Uani d . 1
O O3 0.29650(12) 0.85689(12) -0.19401(10) 0.0428(3) Uani d . 1
O O4 0.63074(13) 0.94104(12) -0.28518(10) 0.0441(3) Uani d . 1
O O5 0.83892(11) 0.83118(11) -0.14212(9) 0.0362(3) Uani d . 1
O O6 0.71943(11) 0.63816(12) 0.09768(9) 0.0395(3) Uani d . 1
C C1 0.16504(16) 0.64776(16) 0.06016(15) 0.0350(3) Uani d . 1
C C2 0.13054(16) 0.54641(16) 0.18467(14) 0.0368(3) Uani d . 1
C C3 0.24520(16) 0.50867(15) 0.24709(13) 0.0330(3) Uani d . 1
C C4 0.45089(16) 0.65179(15) 0.07187(13) 0.0(3) Uani d . 1
C C5 0.33896(15) 0.70155(15) 0.00135(13) 0.0301(3) Uani d . 1
C C6 0.39952(16) 0.80083(15) -0.12037(13) 0.0320(3) Uani d . 1
C C7 0.56421(16) 0.84828(15) -0.16628(13) 0.0313(3) Uani d . 1
C C8 0.67300(15) 0.79300(15) -0.09404(13) 0.0296(3) Uani d . 1
C C9 0.61900(15) 0.69429(15) 0.02441(13) 0.0295(3) Uani d . 1
C C10 0.21737(17) 0.41557(16) 0.37915(13) 0.0353(3) Uani d . 1
C C11 0.30333(19) 0.44556(19) 0.46281(16) 0.0459(4) Uani d . 1
C C12 0.2755(2) 0.3598(2) 0.58706(16) 0.0547(5) Uani d . 1
C C13 0.1650(2) 0.2423(2) 0.62864(17) 0.0552(5) Uani d . 1
C C14 0.0795(2) 0.2109(2) 0.54662(17) 0.0573(5) Uani d . 1
C C15 0.1043(2) 0.29793(19) 0.42257(16) 0.0469(4) Uani d . 1
C C16 0.2848(3) 0.7646(3) -0.2840(2) 0.0738(6) Uani d . 1
C C17 0.5601(3) 1.0840(2) -0.3033(2) 0.0708(6) Uani d . 1
C C18 0.8774(2) 0.96476(19) -0.10671(19) 0.0514(4) Uani d . 1
H H8 0.8139 0.672 0.0606 0.059 Uiso calc R 1
H H8A 0.0242 0.5052 0.2237 0.044 Uiso calc R 1
H H17 0.3799 0.5239 0.4346 0.055 Uiso calc R 1
H H18 0.3319 0.3816 0.6429 0.066 Uiso calc R 1
H H19 0.1477 0.1839 0.7121 0.066 Uiso calc R 1
H H20 0.0049 0.131 0.5748 0.069 Uiso calc R 1
H H21 0.045 0.2774 0.3682 0.056 Uiso calc R 1
H H22A 0.9951 0.9838 -0.1435 0.077 Uiso calc R 1
H H22B 0.8451 0.9539 -0.0118 0.077 Uiso calc R 1
H H22C 0.818 1.0469 -0.1409 0.077 Uiso calc R 1
H H27A 0.2116 0.8102 -0.3321 0.111 Uiso calc R 1
H H27B 0.2415 0.6682 -0.2355 0.111 Uiso calc R 1
H H27C 0.3934 0.753 -0.3452 0.111 Uiso calc R 1
H H30A 0.6176 1.1374 -0.3902 0.106 Uiso calc R 1
H H30B 0.5701 1.1381 -0.2375 0.106 Uiso calc R 1
H H30C 0.4444 1.074 -0.2946 0.106 Uiso calc R 1

loop_
_atom_site_aniso_label
_atom_site_aniso_U_11
_atom_site_aniso_U_22
_atom_site_aniso_U_33
_atom_site_aniso_U_12
_atom_site_aniso_U_13
_atom_site_aniso_U_23
O1 0.0240(5) 0.0430(6) 0.0331(5) -0.0036(4) -0.0093(4) 0.0024(4)
O2 0.0248(5) 0.0739(8) 0.0630(7) -0.0045(5) -0.0224(5) 0.0132(6)
O3 0.0334(5) 0.0540(6) 0.0446(6) 0.0043(5) -0.0228(5) 0.0007(5)
O4 0.0364(6) 0.0472(6) 0.0381(6) 0.0029(4) -0.0061(4) 0.0083(5)
O5 0.0218(5) 0.0456(6) 0.0403(5) -0.0040(4) -0.0082(4) -0.0067(4)
O6 0.0240(5) 0.0570(6) 0.0364(5) -0.0039(4) -0.0151(4) 0.0057(4)
C5 0.0227(6) 0.0339(7) 0.0350(7) 0.0019(5) -0.0114(5) -0.0058(6)
C9 0.0233(6) 0.0362(7) 0.0309(7) 0.0014(5) -0.0117(5) -0.0051(5)
C4 0.0239(6) 0.0336(7) 0.0302(7) 0.0006(5) -0.0097(5) -0.0036(5)
C8 0.0216(6) 0.0345(7) 0.0328(7) -0.0001(5) -0.0081(5) -0.0071(5)
C1 0.0239(6) 0.0391(7) 0.0434(8) 0.0009(5) -0.0134(6) -0.0057(6)
C6 0.0264(6) 0.0369(7) 0.0354(7) 0.0051(5) -0.0153(6) -0.0044(6)
C2 0.0218(6) 0.0427(8) 0.0430(8) -0.0027(5) -0.0077(6) -0.0039(6)
C7 0.0281(7) 0.0336(7) 0.0307(7) 0.0020(5) -0.0093(5) -0.0024(5)
C3 0.0247(6) 0.0361(7) 0.0355(7) -0.0012(5) -0.0057(5) -0.0057(6)
C10 0.0278(7) 0.0403(8) 0.0332(7) 0.0019(6) -0.0047(5) -0.0041(6)
C11 0.0360(8) 0.0560(10) 0.0431(8) -0.0103(7) -0.0132(7) 0.0023(7)
C12 0.0441(9) 0.0773(12) 0.0404(9) -0.0070(8) -0.0160(7) 0.0031(8)
C13 0.0510(10) 0.0644(11) 0.0386(9) -0.0040(8) -0.0068(7) 0.0091(8)
C14 0.0588(11) 0.0530(10) 0.0482(10) -0.0184(8) -0.0038(8) 0.0031(8)
C15 0.0462(9) 0.0517(9) 0.0393(8) -0.0123(7) -0.0082(7) -0.0052(7)
C16 0.0701(13) 0.1072(17) 0.0656(12) 0.0106(12) -0.0457(11) -0.0277(12)
C17 0.0703(13) 0.0491(10) 0.0732(13) 0.0092(9) -0.0106(10) 0.0160(9)
C18 0.0378(8) 0.0454(9) 0.0718(11) -0.0098(7) -0.0173(8) -0.0089(8)

loop_
_atom_type_symbol
_atom_type_description
_atom_type_scat_dispersion_real
_atom_type_scat_dispersion_imag
_atom_type_scat_source
C C 0.0033 0.0016 'International s Vol C s 4.2.6.8 and 6.1.1.4'
H H 0 0 'International s Vol C s 4.2.6.8 and 6.1.1.4'
O O 0.0106 0.006 'International s Vol C s 4.2.6.8 and 6.1.1.4'

loop_
_geom_angle_atom_site_label_1
_geom_angle_atom_site_label_2
_geom_angle_atom_site_label_3
_geom_angle
C6 O3 C16 113.82(13)
C8 O5 C18 114.34(11)
O5 C18 H22A 109.5
O5 C18 H22B 109.5
H22A C18 H22B 109.5
O5 C18 H22C 109.5
H22A C18 H22C 109.5
H22B C18 H22C 109.5
O3 C16 H27A 109.5
O3 C16 H27B 109.5
H27A C16 H27B 109.5
O3 C16 H27C 109.5
H27A C16 H27C 109.5
H27B C16 H27C 109.5
C9 O6 H8 109.5
C7 O4 C17 117.76(13)
O4 C17 H30A 109.5
O4 C17 H30B 109.5
H30A C17 H30B 109.5
O4 C17 H30C 109.5
H30A C17 H30C 109.5
H30B C17 H30C 109.5
C3 O1 C4 119.21(10)
C4 C5 C6 117.91(12)
C4 C5 C1 117.68(12)
C6 C5 C1 124.41(12)
O6 C9 C8 123.53(11)
O6 C9 C4 118.48(11)
C8 C9 C4 117.98(11)
O1 C4 C9 114.47(11)
O1 C4 C5 123.14(11)
C9 C4 C5 122.39(12)
O5 C8 C9 117.81(11)
O5 C8 C7 120.68(12)
C9 C8 C7 121.45(12)
O2 C1 C2 121.77(13)
O2 C1 C5 123.02(13)
C2 C1 C5 115.18(11)
O3 C6 C7 118.28(12)
O3 C6 C5 121.32(12)
C7 C6 C5 120.36(12)
C3 C2 C1 122.86(12)
C3 C2 H8A 118.6
C1 C2 H8A 118.6
O4 C7 C6 122.84(12)
O4 C7 C8 117.18(12)
C6 C7 C8 119.84(12)
C2 C3 O1 121.83(12)
C2 C3 C10 126.44(12)
O1 C3 C10 111.69(11)
C15 C10 C11 119.00(14)
C15 C10 C3 120.60(13)
C11 C10 C3 120.40(13)
C14 C15 C10 120.13(15)
C14 C15 H21 119.9
C10 C15 H21 119.9
C13 C12 C11 120.27(16)
C13 C12 H18 119.9
C11 C12 H18 119.9
C12 C11 C10 120.38(15)
C12 C11 H17 119.8
C10 C11 H17 119.8
C12 C13 C14 119.99(15)
C12 C13 H19 120.0
C14 C13 H19 120.0
C13 C14 C15 120.22(16)
C13 C14 H20 119.9
C15 C14 H20 119.9

loop_
_geom_bond_atom_site_label_1
_geom_bond_atom_site_label_2
_geom_bond_distance
O3 C6 1.3753(15)
O3 C16 1.422(2)
O2 C1 1.2341(16)
O5 C8 1.3724(15)
O5 C18 1.4193(19)
C18 H22A 0.9600
C18 H22B 0.9600
C18 H22C 0.9600
C16 H27A 0.9600
C16 H27B 0.9600
C16 H27C 0.9600
O6 C9 1.3552(15)
O6 H8 0.8200
O4 C7 1.3687(16)
O4 C17 1.408(2)
C17 H30A 0.9600
C17 H30B 0.9600
C17 H30C 0.9600
O1 C3 1.3599(16)
O1 C4 1.3733(16)
C5 C4 1.4009(17)
C5 C6 1.4120(19)
C5 C1 1.4757(18)
C9 C8 1.3798(18)
C9 C4 1.3992(18)
C8 C7 1.4024(18)
C1 C2 1.438(2)
C6 C7 1.3857(19)
C2 C3 1.3430(19)
C2 H8A 0.9300
C3 C10 1.4735(19)
C10 C15 1.386(2)
C10 C11 1.393(2)
C15 C14 1.384(2)
C15 H21 0.9300
C12 C13 1.372(3)
C12 C11 1.378(2)
C12 H18 0.9300
C11 H17 0.9300
C13 C14 1.380(3)
C13 H19 0.9300
C14 H20 0.9300

loop_
_geom_hbond_atom_site_label_D
_geom_hbond_atom_site_label_H
_geom_hbond_atom_site_label_A
_geom_hbond_site_symmetry_A
_geom_hbond_distance_DH
_geom_hbond_distance_HA
_geom_hbond_distance_DA
_geom_hbond_angle_DHA
_geom_hbond_publ_flag
O6 H8 O5 . 0.82 2.35 2.7700(10) 112.9 y
O6 H8 O2 1_655 0.82 1.94 2.7270(10) 160.2 y

loop_
_geom_torsion_atom_site_label_1
_geom_torsion_atom_site_label_2
_geom_torsion_atom_site_label_3
_geom_torsion_atom_site_label_4
_geom_torsion
C3 O1 C4 C9 -178.49(11)
C3 O1 C4 C5 2.30(19)
O6 C9 C4 O1 2.27(18)
C8 C9 C4 O1 -176.89(11)
O6 C9 C4 C5 -178.52(12)
C8 C9 C4 C5 2.3(2)
C6 C5 C4 O1 177.67(12)
C1 C5 C4 O1 -1.7(2)
C6 C5 C4 C9 -1.5(2)
C1 C5 C4 C9 179.16(12)
C18 O5 C8 C9 -94.47(15)
C18 O5 C8 C7 88.06(16)
O6 C9 C8 O5 2.7(2)
C4 C9 C8 O5 -178.22(11)
O6 C9 C8 C7 -179.89(12)
C4 C9 C8 C7 -0.8(2)
C4 C5 C1 O2 176.96(14)
C6 C5 C1 O2 -2.4(2)
C4 C5 C1 C2 -0.99(19)
C6 C5 C1 C2 179.69(13)
C16 O3 C6 C7 94.31(17)
C16 O3 C6 C5 -87.89(18)
C4 C5 C6 O3 -178.70(12)
C1 C5 C6 O3 0.6(2)
C4 C5 C6 C7 -1.0(2)
C1 C5 C6 C7 178.37(13)
O2 C1 C2 C3 -174.72(15)
C5 C1 C2 C3 3.3(2)
C17 O4 C7 C6 60.8(2)
C17 O4 C7 C8 -123.44(17)
O3 C6 C7 O4 -4.1(2)
C5 C6 C7 O4 178.13(12)
O3 C6 C7 C8 -179.74(12)
C5 C6 C7 C8 2.4(2)
O5 C8 C7 O4 -0.13(19)
C9 C8 C7 O4 -177.50(12)
O5 C8 C7 C6 175.80(12)
C9 C8 C7 C6 -1.6(2)
C1 C2 C3 O1 -2.9(2)
C1 C2 C3 C10 174.87(13)
C4 O1 C3 C2 0.0(2)
C4 O1 C3 C10 -178.04(11)
C2 C3 C10 C15 34.3(2)
O1 C3 C10 C15 -147.80(14)
C2 C3 C10 C11 -145.11(16)
O1 C3 C10 C11 32.83(18)
C11 C10 C15 C14 -0.8(2)
C3 C10 C15 C14 179.80(15)
C13 C12 C11 C10 1.2(3)
C15 C10 C11 C12 -0.3(2)
C3 C10 C11 C12 179.07(15)
C11 C12 C13 C14 -0.9(3)
C12 C13 C14 C15 -0.2(3)
C10 C15 C14 C13 1.1(3)

loop_
_cod_related_entry_id
_cod_related_entry_database
_cod_related_entry_code
1 ChemSpider 21118032
